data_7012552
loop_
_publ_author_name
'Carey, David T.'
'Cope-Eatough, Elaine K.'
'Vilaplana-Maf\'e, Eva'
'Mair, Francis S.'
'Pritchard, Robin G.'
'Warren, John E.'
'Woods, Rebecca J.'

_publ_section_title
;
 Structures and reactions of monomeric and dimeric lithium
 diazapentadienyl complexes with electrophiles: synthesis of
 \a-C,C'-dialkyl-\b-diimines, and dissolution-reversible synthesis of
 an \a-alkoxylithium-\b-diimine
;
_journal_issue 6
_journal_name_full 'Dalton Transactions'
_journal_page_first 1083
_journal_paper_doi 10.1039/b212079h
_journal_year 2003
_chemical_compound_source 'synthesis as described'
_chemical_formula_moiety 'C29 H36 F6 N2'
_chemical_formula_structural 'C29 H36 F6 N2'
_chemical_formula_sum 'C29 H36 F6 N2'
_chemical_formula_weight 526.6
_space_group_IT_number 14
_symmetry_cell_setting monoclinic
_symmetry_Int_Tables_number 14
_symmetry_space_group_name_Hall '-P 2yn'
_symmetry_space_group_name_H-M 'P 1 21/n 1'
_atom_sites_solution_hydrogens geom
_atom_sites_solution_primary direct
_atom_sites_solution_secondary difmap
_audit_conform_dict_location ftp://ftp.iucr.org/cifdics/cif_core_2.1beta5.dic
_audit_conform_dict_name cif_core.dic
_audit_conform_dict_version 2.1beta5
_audit_creation_date 1999-12-11T13:51:14-00:00
_audit_creation_method 'WinGX routine CIF_UPDATE'
_cell_angle_alpha 90.000
_cell_angle_beta 92.389(10)
_cell_angle_gamma 90.000
_cell_formula_units_Z 4
_cell_length_a 11.5857(10)
_cell_length_b 9.3714(10)
_cell_length_c 26.8363(10)
_cell_measurement_reflns_used 25
_cell_measurement_temperature 293(2)
_cell_measurement_theta_max 0
_cell_measurement_theta_min 0
_cell_measurement_wavelength 0.71069
_cell_volume 2911.2(4)
_computing_molecular_graphics 'Ortep-3 for Windows (Farrugia, 1997)'
_computing_publication_material 'WinGX publication routines (Farrugia, 1999)'
_computing_structure_refinement 'SHELXL-97 (Sheldrick, 1997)'
_computing_structure_solution 'SHELXS-97 (Sheldrick, 1990)'
_diffrn_ambient_temperature 293(2)
_diffrn_measured_fraction_theta_full 0.962
_diffrn_measured_fraction_theta_max 0.962
_diffrn_radiation_monochromator graphite
_diffrn_radiation_probe x-ray
_diffrn_radiation_type MoK\a
_diffrn_radiation_wavelength 0.71069
_diffrn_reflns_av_R_equivalents 0.0139
_diffrn_reflns_av_sigmaI/netI 0.0269
_diffrn_reflns_limit_h_max 13
_diffrn_reflns_limit_h_min 0
_diffrn_reflns_limit_k_max 10
_diffrn_reflns_limit_k_min 0
_diffrn_reflns_limit_l_max 31
_diffrn_reflns_limit_l_min -31
_diffrn_reflns_number 5173
_diffrn_reflns_theta_full 24.97
_diffrn_reflns_theta_max 24.97
_diffrn_reflns_theta_min 1.89
_exptl_absorpt_coefficient_mu 0.097
_exptl_crystal_colour clear
_exptl_crystal_density_diffrn 1.201
_exptl_crystal_density_method 'not measured'
_exptl_crystal_description prism
_exptl_crystal_F_000 1112
_exptl_crystal_size_max 0.3
_exptl_crystal_size_mid 0.3
_exptl_crystal_size_min 0.2
_refine_diff_density_max 0.347
_refine_diff_density_min -0.205
_refine_diff_density_rms 0.038
_refine_ls_extinction_method none
_refine_ls_goodness_of_fit_ref 1.021
_refine_ls_hydrogen_treatment mixed
_refine_ls_matrix_type full
_refine_ls_number_parameters 478
_refine_ls_number_reflns 4916
_refine_ls_number_restraints 0
_refine_ls_restrained_S_all 1.021
_refine_ls_R_factor_all 0.0984
_refine_ls_R_factor_gt 0.0571
_refine_ls_shift/su_max 0.04
_refine_ls_shift/su_mean 0.001
_refine_ls_structure_factor_coef Fsqd
_refine_ls_weighting_details 'calc w=1/[\s^2^(Fo^2^)+(0.0531P)^2^+2.2951P] where P=(Fo^2^+2Fc^2^)/3'
_refine_ls_weighting_scheme calc
_refine_ls_wR_factor_gt 0.1251
_refine_ls_wR_factor_ref 0.1482
_reflns_number_gt 3227
_reflns_number_total 4916
_reflns_threshold_expression >2sigma(I)
_cod_data_source_file b212079h.txt
_cod_data_source_block 1f
_cod_original_sg_symbol_H-M 'P 21/n'
_cod_database_code 7012552

loop_
_symmetry_equiv_pos_as_xyz
'x, y, z'
'x+1/2, -y+1/2, z+1/2'
'-x, -y, -z'
'-x-1/2, y-1/2, -z-1/2'

loop_
_atom_site_label
_atom_site_type_symbol
_atom_site_fract_x
_atom_site_fract_y
_atom_site_fract_z
_atom_site_U_iso_or_equiv
_atom_site_adp_type
_atom_site_occupancy
_atom_site_calc_flag
_atom_site_refinement_flags
_atom_site_disorder_assembly
_atom_site_disorder_group
F1A F 0.71038(18) 0.8275(3) 0.00149(7) 0.1014(9) Uani 1 d . . .
F1B F 0.8163(2) 0.6537(3) -0.01555(7) 0.1042(8) Uani 1 d . . .
F1C F 0.88551(19) 0.8645(3) -0.01715(6) 0.1053(9) Uani 1 d . . .
F5C F 1.15793(16) 0.9263(2) 0.17988(6) 0.0762(6) Uani 1 d . . .
F5B F 1.10344(18) 1.0517(2) 0.11721(7) 0.0812(6) Uani 1 d . . .
F5A F 1.19616(17) 0.8566(3) 0.10757(9) 0.0970(8) Uani 1 d . . .
N6 N 0.79454(18) 0.6779(2) 0.09087(8) 0.0408(5) Uani 1 d . . .
N19 N 0.95174(17) 0.7651(2) 0.16252(7) 0.0344(5) Uani 1 d . . .
C1 C 0.8175(3) 0.7796(4) 0.00798(11) 0.0642(9) Uani 1 d . . .
C2 C 0.8562(2) 0.7656(3) 0.06179(9) 0.0431(7) Uani 1 d . . .
C3 C 0.9528(2) 0.8377(3) 0.07793(9) 0.0443(7) Uani 1 d . . .
C4 C 1.0011(2) 0.8343(3) 0.12778(9) 0.0364(6) Uani 1 d . . .
C5 C 1.1144(3) 0.9178(3) 0.13431(10) 0.0501(7) Uani 1 d . . .
C7 C 0.6864(2) 0.6061(3) 0.07976(8) 0.0373(6) Uani 1 d . . .
C8 C 0.6879(3) 0.4611(3) 0.06468(9) 0.0484(7) Uani 1 d . . .
C9 C 0.5797(3) 0.3930(4) 0.05782(11) 0.0603(9) Uani 1 d . . .
C10 C 0.4780(3) 0.4640(4) 0.06530(11) 0.0611(9) Uani 1 d . . .
C11 C 0.4797(3) 0.6053(4) 0.07987(11) 0.0539(8) Uani 1 d . . .
C12 C 0.5835(2) 0.6798(3) 0.08731(9) 0.0430(7) Uani 1 d . . .
C13 C 0.5811(3) 0.8355(3) 0.10507(11) 0.0528(7) Uani 1 d . . .
C14 C 0.4957(4) 0.9303(5) 0.07436(19) 0.0834(12) Uani 1 d . . .
C15 C 0.5551(5) 0.8418(6) 0.15951(15) 0.0810(12) Uani 1 d . . .
C16 C 0.7995(4) 0.3792(4) 0.05762(12) 0.0702(10) Uani 1 d . . .
C17 C 0.8198(8) 0.2727(9) 0.1002(2) 0.129(2) Uani 1 d . . .
C18 C 0.7978(7) 0.2991(10) 0.0081(2) 0.125(3) Uani 1 d . . .
C20 C 0.9928(2) 0.7542(3) 0.21351(8) 0.0338(6) Uani 1 d . . .
C21 C 0.9376(2) 0.8393(3) 0.24869(9) 0.0415(6) Uani 1 d . . .
C22 C 0.9721(3) 0.8230(3) 0.29832(10) 0.0528(8) Uani 1 d . . .
C23 C 1.0558(3) 0.7252(4) 0.31247(11) 0.0603(9) Uani 1 d . . .
C24 C 1.1064(3) 0.6402(4) 0.27807(12) 0.0578(8) Uani 1 d . . .
C25 C 1.0760(2) 0.6517(3) 0.22718(10) 0.0433(6) Uani 1 d . . .
C26 C 1.1322(3) 0.5544(3) 0.19007(13) 0.0594(8) Uani 1 d . . .
C27 C 1.0957(6) 0.3971(5) 0.1983(3) 0.1053(18) Uani 1 d . . .
C28 C 1.2653(4) 0.5634(6) 0.1939(2) 0.0923(13) Uani 1 d . . .
C29 C 0.8476(3) 0.9501(3) 0.23265(12) 0.0605(9) Uani 1 d . . .
C30 C 0.9053(6) 1.0911(5) 0.2198(2) 0.1003(17) Uani 1 d . . .
C31 C 0.7540(4) 0.9785(5) 0.27034(17) 0.0740(10) Uani 1 d . . .
H3 H 0.991(2) 0.893(3) 0.0566(10) 0.040(7) Uiso 1 d . . .
H6 H 0.825(2) 0.680(3) 0.1216(11) 0.048(8) Uiso 1 d . . .
H9 H 0.582(3) 0.297(4) 0.0484(12) 0.072(10) Uiso 1 d . . .
H10 H 0.407(3) 0.414(3) 0.0592(11) 0.068(10) Uiso 1 d . . .
H11 H 0.407(3) 0.653(3) 0.0852(10) 0.049(8) Uiso 1 d . . .
H13 H 0.653(3) 0.873(3) 0.1010(10) 0.047(8) Uiso 1 d . . .
H14A H 0.508(4) 0.922(4) 0.0410(17) 0.100(15) Uiso 1 d . . .
H14B H 0.403(6) 0.892(6) 0.077(2) 0.17(2) Uiso 1 d . . .
H14C H 0.507(4) 1.036(6) 0.0888(17) 0.128(17) Uiso 1 d . . .
H15A H 0.473(4) 0.797(4) 0.1645(15) 0.099(14) Uiso 1 d . . .
H15B H 0.559(3) 0.932(5) 0.1689(15) 0.093(14) Uiso 1 d . . .
H15C H 0.611(4) 0.779(5) 0.1794(16) 0.105(14) Uiso 1 d . . .
H16 H 0.868(3) 0.449(4) 0.0542(12) 0.077(11) Uiso 1 d . . .
H17A H 0.837(5) 0.339(6) 0.129(2) 0.14(2) Uiso 1 d . . .
H17B H 0.781(10) 0.195(13) 0.101(5) 0.33(8) Uiso 1 d . . .
H17C H 0.903(5) 0.242(6) 0.0936(18) 0.131(18) Uiso 1 d . . .
H18A H 0.740(6) 0.232(7) 0.003(3) 0.18(3) Uiso 1 d . . .
H18B H 0.790(5) 0.370(6) -0.021(2) 0.16(3) Uiso 1 d . . .
H18C H 0.872(4) 0.251(5) 0.0068(16) 0.108(14) Uiso 1 d . . .
H22 H 0.933(3) 0.888(4) 0.3245(12) 0.073(10) Uiso 1 d . . .
H23 H 1.080(3) 0.719(3) 0.3471(13) 0.071(9) Uiso 1 d . . .
H24 H 1.158(3) 0.574(4) 0.2873(12) 0.066(10) Uiso 1 d . . .
H26 H 1.113(3) 0.573(3) 0.1577(13) 0.068(10) Uiso 1 d . . .
H27A H 1.017(6) 0.402(7) 0.184(2) 0.17(3) Uiso 1 d . . .
H27B H 1.122(4) 0.341(5) 0.1676(17) 0.109(14) Uiso 1 d . . .
H27C H 1.105(9) 0.368(11) 0.230(4) 0.30(6) Uiso 1 d . . .
H28A H 1.304(5) 0.672(7) 0.194(2) 0.18(2) Uiso 1 d . . .
H28B H 1.295(5) 0.513(7) 0.231(2) 0.17(2) Uiso 1 d . . .
H28C H 1.292(4) 0.507(5) 0.1652(17) 0.104(14) Uiso 1 d . . .
H29 H 0.807(3) 0.918(4) 0.2040(13) 0.073(10) Uiso 1 d . . .
H30A H 0.959(4) 1.077(5) 0.1905(18) 0.121(15) Uiso 1 d . . .
H30B H 0.846(5) 1.156(6) 0.209(2) 0.15(2) Uiso 1 d . . .
H30C H 0.949(4) 1.122(5) 0.2540(19) 0.120(17) Uiso 1 d . . .
H31A H 0.699(4) 1.043(5) 0.2576(17) 0.114(17) Uiso 1 d . . .
H31B H 0.791(3) 1.022(4) 0.3009(14) 0.084(12) Uiso 1 d . . .
H32C H 0.721(4) 0.889(6) 0.2810(17) 0.123(17) Uiso 1 d . . .

loop_
_atom_site_aniso_label
_atom_site_aniso_U_11
_atom_site_aniso_U_22
_atom_site_aniso_U_33
_atom_site_aniso_U_23
_atom_site_aniso_U_13
_atom_site_aniso_U_12
F1A 0.0629(14) 0.186(3) 0.0544(11) 0.0454(14) -0.0125(9) 0.0017(15)
F1B 0.129(2) 0.144(2) 0.0391(10) -0.0177(12) -0.0063(11) -0.0205(17)
F1C 0.0891(16) 0.186(2) 0.0397(10) 0.0381(12) -0.0088(9) -0.0617(16)
F5C 0.0778(13) 0.0990(15) 0.0501(10) 0.0179(9) -0.0189(9) -0.0514(11)
F5B 0.0967(15) 0.0728(13) 0.0726(12) 0.0292(10) -0.0147(10) -0.0400(11)
F5A 0.0463(12) 0.137(2) 0.1090(17) -0.0341(15) 0.0194(11) -0.0265(12)
N6 0.0292(13) 0.0633(15) 0.0297(11) 0.0019(10) -0.0028(9) -0.0045(11)
N19 0.0345(12) 0.0350(11) 0.0333(10) -0.0003(9) -0.0019(9) 0.0006(9)
C1 0.053(2) 0.104(3) 0.0354(15) 0.0078(17) -0.0026(14) -0.0163(19)
C2 0.0330(15) 0.0635(18) 0.0328(13) 0.0044(12) 0.0008(11) -0.0036(13)
C3 0.0402(17) 0.0593(18) 0.0337(13) 0.0083(13) 0.0039(11) -0.0088(14)
C4 0.0325(15) 0.0413(14) 0.0355(13) 0.0006(11) 0.0026(10) 0.0002(11)
C5 0.0509(19) 0.0606(19) 0.0389(14) 0.0040(13) 0.0021(13) -0.0154(15)
C7 0.0264(15) 0.0557(17) 0.0295(12) 0.0024(11) -0.0021(10) -0.0047(12)
C8 0.0533(19) 0.0581(18) 0.0329(13) -0.0034(12) -0.0071(12) 0.0018(15)
C9 0.082(3) 0.052(2) 0.0455(17) -0.0020(14) -0.0126(16) -0.0132(19)
C10 0.055(2) 0.076(2) 0.0513(18) 0.0070(16) -0.0095(15) -0.025(2)
C11 0.0326(18) 0.081(2) 0.0480(16) 0.0078(15) 0.0010(13) -0.0041(17)
C12 0.0327(16) 0.0600(18) 0.0362(13) 0.0070(12) -0.0024(11) -0.0066(13)
C13 0.0396(19) 0.0608(19) 0.0585(18) -0.0007(15) 0.0059(14) 0.0028(15)
C14 0.092(3) 0.075(3) 0.082(3) 0.011(2) -0.008(2) 0.022(2)
C15 0.106(4) 0.073(3) 0.065(2) -0.009(2) 0.005(2) 0.016(3)
C16 0.075(3) 0.075(2) 0.0590(19) -0.0196(17) -0.0123(17) 0.024(2)
C17 0.148(6) 0.135(5) 0.102(4) 0.001(4) -0.025(4) 0.083(5)
C18 0.112(5) 0.168(6) 0.094(4) -0.069(4) -0.015(3) 0.059(5)
C20 0.0326(14) 0.0341(13) 0.0342(12) 0.0035(10) -0.0036(10) -0.0086(11)
C21 0.0518(17) 0.0349(14) 0.0376(13) 0.0012(11) 0.0006(11) -0.0097(12)
C22 0.070(2) 0.0514(17) 0.0370(14) -0.0008(13) 0.0015(14) -0.0116(16)
C23 0.074(2) 0.069(2) 0.0374(16) 0.0104(15) -0.0109(15) -0.0131(18)
C24 0.052(2) 0.059(2) 0.061(2) 0.0247(16) -0.0121(15) 0.0003(16)
C25 0.0382(16) 0.0429(15) 0.0487(15) 0.0090(12) -0.0007(12) -0.0034(12)
C26 0.055(2) 0.059(2) 0.064(2) 0.0065(16) 0.0028(16) 0.0179(16)
C27 0.094(4) 0.068(3) 0.156(5) -0.033(3) 0.041(4) -0.003(3)
C28 0.060(3) 0.109(4) 0.110(4) 0.005(3) 0.021(2) 0.015(3)
C29 0.082(2) 0.0531(19) 0.0459(17) -0.0087(14) 0.0019(16) 0.0163(17)
C30 0.148(5) 0.059(2) 0.099(3) 0.026(2) 0.061(4) 0.031(3)
C31 0.077(3) 0.066(3) 0.081(3) -0.009(2) 0.018(2) 0.008(2)

loop_
_atom_type_symbol
_atom_type_description
_atom_type_scat_dispersion_real
_atom_type_scat_dispersion_imag
_atom_type_scat_source
C C 0.0033 0.0016 'International Tables Vol C Tables 4.2.6.8 and 6.1.1.4'
H H 0 0 'International Tables Vol C Tables 4.2.6.8 and 6.1.1.4'
N N 0.0061 0.0033 'International Tables Vol C Tables 4.2.6.8 and 6.1.1.4'
F F 0.0171 0.0103 'International Tables Vol C Tables 4.2.6.8 and 6.1.1.4'

loop_
_geom_angle_atom_site_label_1
_geom_angle_atom_site_label_2
_geom_angle_atom_site_label_3
_geom_angle
_geom_angle_site_symmetry_1
_geom_angle_site_symmetry_3
_geom_angle_publ_flag
C2 N6 C7 129.6(2) . . ?
C4 N19 C20 125.9(2) . . ?
F1C C1 F1A 107.7(3) . . ?
F1C C1 F1B 106.5(3) . . ?
F1A C1 F1B 104.2(3) . . ?
F1C C1 C2 112.5(3) . . ?
F1A C1 C2 113.4(3) . . ?
F1B C1 C2 112.0(3) . . ?
N6 C2 C3 124.2(2) . . ?
N6 C2 C1 117.6(2) . . ?
C3 C2 C1 118.1(2) . . ?
C2 C3 C4 124.8(2) . . ?
N19 C4 C3 121.3(2) . . ?
N19 C4 C5 125.3(2) . . ?
C3 C4 C5 113.3(2) . . ?
F5C C5 F5B 106.9(2) . . ?
F5C C5 F5A 105.9(3) . . ?
F5B C5 F5A 106.0(2) . . ?
F5C C5 C4 115.8(2) . . ?
F5B C5 C4 111.8(2) . . ?
F5A C5 C4 110.0(2) . . ?
C12 C7 C8 122.3(2) . . ?
C12 C7 N6 118.5(2) . . ?
C8 C7 N6 119.1(2) . . ?
C9 C8 C7 116.7(3) . . ?
C9 C8 C16 120.7(3) . . ?
C7 C8 C16 122.6(3) . . ?
C10 C9 C8 121.6(3) . . ?
C9 C10 C11 120.2(3) . . ?
C10 C11 C12 121.4(3) . . ?
C11 C12 C7 117.8(3) . . ?
C11 C12 C13 119.5(3) . . ?
C7 C12 C13 122.7(2) . . ?
C15 C13 C12 110.2(3) . . ?
C15 C13 C14 110.2(3) . . ?
C12 C13 C14 113.6(3) . . ?
C8 C16 C18 112.1(3) . . ?
C8 C16 C17 110.0(4) . . ?
C18 C16 C17 109.0(5) . . ?
C25 C20 C21 122.7(2) . . ?
C25 C20 N19 119.8(2) . . ?
C21 C20 N19 117.2(2) . . ?
C22 C21 C20 117.5(3) . . ?
C22 C21 C29 121.0(3) . . ?
C20 C21 C29 121.4(2) . . ?
C23 C22 C21 120.7(3) . . ?
C24 C23 C22 121.2(3) . . ?
C23 C24 C25 121.1(3) . . ?
C20 C25 C24 116.8(3) . . ?
C20 C25 C26 123.4(2) . . ?
C24 C25 C26 119.8(3) . . ?
C25 C26 C28 112.2(3) . . ?
C25 C26 C27 110.6(3) . . ?
C28 C26 C27 108.6(4) . . ?
C21 C29 C30 110.7(4) . . ?
C21 C29 C31 115.2(3) . . ?
C30 C29 C31 109.0(3) . . ?

loop_
_geom_bond_atom_site_label_1
_geom_bond_atom_site_label_2
_geom_bond_distance
_geom_bond_site_symmetry_2
_geom_bond_publ_flag
F1A C1 1.324(4) . ?
F1B C1 1.338(4) . ?
F1C C1 1.324(4) . ?
F5C C5 1.306(3) . ?
F5B C5 1.340(3) . ?
F5A C5 1.341(4) . ?
N6 C2 1.357(3) . ?
N6 C7 1.442(3) . ?
N19 C4 1.289(3) . ?
N19 C20 1.434(3) . ?
C1 C2 1.500(4) . ?
C2 C3 1.363(4) . ?
C3 C4 1.429(3) . ?
C4 C5 1.531(4) . ?
C7 C12 1.400(4) . ?
C7 C8 1.418(4) . ?
C8 C9 1.412(4) . ?
C8 C16 1.522(4) . ?
C9 C10 1.375(5) . ?
C10 C11 1.381(5) . ?
C11 C12 1.398(4) . ?
C12 C13 1.535(4) . ?
C13 C15 1.505(5) . ?
C13 C14 1.543(5) . ?
C16 C18 1.525(5) . ?
C16 C17 1.528(7) . ?
C20 C25 1.399(4) . ?
C20 C21 1.409(4) . ?
C21 C22 1.383(4) . ?
C21 C29 1.521(4) . ?
C22 C23 1.376(5) . ?
C23 C24 1.369(5) . ?
C24 C25 1.400(4) . ?
C25 C26 1.517(4) . ?
C26 C28 1.544(5) . ?
C26 C27 1.551(6) . ?
C29 C30 1.527(6) . ?
C29 C31 1.537(5) . ?

loop_
_cod_related_entry_id
_cod_related_entry_database
_cod_related_entry_code
1 ChemSpider 30652749
